data_4115464
loop_
_publ_author_name
'Holger Piotrowski'
'Kurt Polborn'
'Gerhard Hilt'
'Kay Severin'

_publ_contact_author
;  Kay Severin
   Department Chemie, Ludwig-Maximilians-Universit\"at M\"unchen 
   Butenandstr. 5-13
   D-81377 M\"unchen                                         
   Germany                                                       
;
_publ_contact_author_email kse@cup.uni-muenchen.de
_publ_contact_author_phone +49(0)892180-7772
_publ_section_title
;
 A Self-Assembled Metallomacrocyclic Ionophore with High Affinity and
 Selectivity for Li+ and Na+
;
_journal_name_full 'Journal of the American Chemical Society'
_journal_page_first 2699
_journal_page_last 2700
_journal_paper_doi 10.1021/ja005804t
_journal_volume 123
_journal_year 2001
_chemical_compound_source
;
crystal provided by K. Severin
;
_chemical_formula_moiety 'Ru3 3(C5 H3 N O2) 3(C10 H14), 2(C7 H8), Li, Cl, (H2 O)'
_chemical_formula_sum 'C59 H69 Cl Li N3 O7 Ru3'
_chemical_formula_weight 1277.80
_chemical_name_common Ru-C5H3NO2-C10H14-LiCl
_space_group_IT_number 2
_symmetry_cell_setting triclinic
_symmetry_Int_Tables_number 2
_symmetry_space_group_name_Hall '-P 1'
_symmetry_space_group_name_H-M 'P -1'
_atom_sites_solution_hydrogens geom
_atom_sites_solution_primary direct
_atom_sites_solution_secondary difmap
_audit_author_name 'Piotrowski, H.'
_audit_block_code Ru_C5H3NO2_C10H14_Li_Cl_en063_beck
_audit_creation_date 29-Sep-2000
_audit_creation_method 'form98_1/compatible with shelxl97-2'
_cell_angle_alpha 105.1203(9)
_cell_angle_beta 95.4252(9)
_cell_angle_gamma 102.4722(8)
_cell_formula_units_Z 2
_cell_length_a 11.18920(20)
_cell_length_b 14.49020(29)
_cell_length_c 18.72440(40)
_cell_measurement_temperature 200(2)
_cell_measurement_theta_max 27.485
_cell_measurement_theta_min 0.998
_cell_volume 2824.70(10)
_computing_cell_refinement 'HKL Scalepack (Otwinowski & Minor 1997)'
_computing_data_collection 'Collect (Nonius BV, 1997-2000)'
_computing_data_reduction 'HKL Denzo and Scalepack (Otwinowski & Minor 1997)'
_computing_molecular_graphics
;ORTEP (M. N. Burnett, C. K. Johnson, ORTEP-III: Oak Ridge Thermal Ellipsoid
 Plot Program for Crystal Structure Illustrations, Oak Ridge National
 Laboratory Report ORNL-6895, 1996). Windows version (L. J. Farrugia, Univ.
 Glasgow) used --- SCHAKAL (E. Keller, University of  Freiburg (Breisgau),
 Germany, 1995).
;
_computing_publication_material
;PLATON (A. L. Spek, Acta Crystallogr, Sect. A, 1990, 46, C34, 1995 version).
--- T.B.Cohen, Pure Appl. Chem. 1996,68,2339-2359 (atomic masses).
;
_computing_structure_refinement 'SHELXL-97 (G. M. Sheldrick. University of G\"ottingen, 97-2 version)'
_computing_structure_solution 'SHELXS-97 (Sheldrick, 1990)'
_diffrn_ambient_temperature 200(3)
_diffrn_detector_area_resol_mean 9
_diffrn_measured_fraction_theta_full 0.992
_diffrn_measured_fraction_theta_max 0.992
_diffrn_measurement_device '95mm CCD camera on \k-goniostat'
_diffrn_measurement_device_type KappaCCD
_diffrn_measurement_method 'CCD, rotation images'
_diffrn_radiation_collimation '0.6 mm collimator'
_diffrn_radiation_monochromator 'vertically mounted graphite crystal'
_diffrn_radiation_source 'rotating anode'
_diffrn_radiation_type MoK\a
_diffrn_radiation_wavelength 0.71073
_diffrn_reflns_av_R_equivalents 0.0387
_diffrn_reflns_av_sigmaI/netI 0.0520
_diffrn_reflns_limit_h_max 12
_diffrn_reflns_limit_h_min -12
_diffrn_reflns_limit_k_max 16
_diffrn_reflns_limit_k_min -16
_diffrn_reflns_limit_l_max 21
_diffrn_reflns_limit_l_min -21
_diffrn_reflns_number 21045
_diffrn_reflns_theta_full 24.00
_diffrn_reflns_theta_max 24.00
_diffrn_reflns_theta_min 1.14
_diffrn_source_current 75_mA
_diffrn_source_power 4.1_kW
_diffrn_source_type 'FR 591'
_diffrn_source_voltage 55_kV
_exptl_absorpt_coefficient_mu 0.893
_exptl_absorpt_correction_T_max 0.9345
_exptl_absorpt_correction_T_min 0.7884
_exptl_absorpt_correction_type numerical
_exptl_absorpt_process_details 'XRed, rev. 1.09, Stoe (Darmstadt, Germany)'
_exptl_crystal_colour brown
_exptl_crystal_density_diffrn 1.50237(5)
_exptl_crystal_description prismatic
_exptl_crystal_F_000 1304
_exptl_crystal_size_max 0.25
_exptl_crystal_size_mid 0.22
_exptl_crystal_size_min 0.10
_refine_diff_density_max 0.984
_refine_diff_density_min -1.512
_refine_diff_density_rms 0.328
_refine_ls_extinction_method none
_refine_ls_goodness_of_fit_ref 1.198
_refine_ls_hydrogen_treatment mixed
_refine_ls_matrix_type full
_refine_ls_number_parameters 686
_refine_ls_number_reflns 8810
_refine_ls_number_restraints 3
_refine_ls_restrained_S_all 1.198
_refine_ls_R_factor_all 0.0588
_refine_ls_R_factor_gt 0.0380
_refine_ls_shift/su_max 0.002
_refine_ls_shift/su_mean 0.000
_refine_ls_structure_factor_coef Fsqd
_refine_ls_weighting_scheme calc
_refine_ls_wR_factor_gt 0.1064
_refine_ls_wR_factor_ref 0.1498
_reflns_number_gt 7166
_reflns_number_total 8810
_reflns_threshold_expression >2sigma(I)
_cod_data_source_file ja005804t_3.cif
_cod_data_source_block en063
_cod_original_cell_volume 2824.696(99)
_cod_database_code 4115464
_kl_diffrn_detector_ccd_expos_time 10_sec_per_degree
_kl_diffrn_detector_ccd_dist 30_mm
_kl_diffrn_detector_ccd_measurement_incr 1.4

loop_
_symmetry_equiv_pos_as_xyz
'x, y, z'
'-x, -y, -z'

loop_
_atom_site_label
_atom_site_type_symbol
_atom_site_fract_x
_atom_site_fract_y
_atom_site_fract_z
_atom_site_U_iso_or_equiv
_atom_site_adp_type
_atom_site_occupancy
_atom_site_symmetry_multiplicity
_atom_site_calc_flag
_atom_site_refinement_flags
Ru1 Ru 0.68031(3) 0.92028(3) 0.31464(2) 0.02665(15) Uani 1 1 d .
C11 C 0.7449(5) 0.7855(4) 0.2716(3) 0.0369(13) Uani 1 1 d .
C111 C 0.8058(6) 0.7533(5) 0.2032(4) 0.0545(17) Uani 1 1 d .
H111 H 0.8705 0.8118 0.2012 0.065 Uiso 1 1 calc R
C211 C 0.7195(8) 0.7153(5) 0.1292(4) 0.070(2) Uani 1 1 d .
H21A H 0.6590 0.6546 0.1280 0.105 Uiso 1 1 calc R
H21B H 0.7675 0.7012 0.0883 0.105 Uiso 1 1 calc R
H21C H 0.6758 0.7652 0.1232 0.105 Uiso 1 1 calc R
C311 C 0.8723(9) 0.6747(7) 0.2152(5) 0.089(3) Uani 1 1 d .
H31A H 0.9266 0.7000 0.2639 0.134 Uiso 1 1 calc R
H31B H 0.9219 0.6593 0.1754 0.134 Uiso 1 1 calc R
H31C H 0.8106 0.6147 0.2141 0.134 Uiso 1 1 calc R
C21 C 0.6119(5) 0.7610(4) 0.2682(3) 0.0387(13) Uani 1 1 d .
H21 H 0.5599 0.7222 0.2224 0.046 Uiso 1 1 calc R
C31 C 0.5594(5) 0.7939(4) 0.3319(3) 0.0382(13) Uani 1 1 d .
H31 H 0.4717 0.7782 0.3279 0.046 Uiso 1 1 calc R
C41 C 0.6334(5) 0.8509(4) 0.4031(3) 0.0380(13) Uani 1 1 d .
C411 C 0.5752(6) 0.8908(5) 0.4696(4) 0.0574(18) Uani 1 1 d .
H41A H 0.5036 0.9132 0.4532 0.086 Uiso 1 1 calc R
H41B H 0.6360 0.9465 0.5056 0.086 Uiso 1 1 calc R
H41C H 0.5482 0.8389 0.4934 0.086 Uiso 1 1 calc R
C51 C 0.7634(5) 0.8754(4) 0.4048(3) 0.0391(13) Uani 1 1 d .
H51 H 0.8158 0.9149 0.4503 0.047 Uiso 1 1 calc R
C61 C 0.8176(5) 0.8424(4) 0.3403(3) 0.0387(13) Uani 1 1 d .
H61 H 0.9053 0.8594 0.3440 0.046 Uiso 1 1 calc R
N11A N 0.7708(4) 1.2273(3) 0.3939(2) 0.0313(10) Uani 1 1 d .
C21A C 0.7187(5) 1.1299(4) 0.3681(3) 0.0299(11) Uani 1 1 d .
O21A O 0.7861(3) 1.0660(2) 0.36230(18) 0.0266(7) Uani 1 1 d .
C31A C 0.5858(5) 1.0928(4) 0.3478(3) 0.0331(12) Uani 1 1 d .
O31A O 0.5426(3) 0.9947(3) 0.3253(2) 0.0353(9) Uani 1 1 d .
C41A C 0.5132(5) 1.1584(5) 0.3550(3) 0.0452(15) Uani 1 1 d .
H41D H 0.4255 1.1358 0.3433 0.054 Uiso 1 1 calc R
C51A C 0.5706(6) 1.2594(5) 0.3799(4) 0.0492(15) Uani 1 1 d .
H51A H 0.5220 1.3062 0.3839 0.059 Uiso 1 1 calc R
C61A C 0.6957(5) 1.2903(4) 0.3983(3) 0.0434(14) Uani 1 1 d .
H61A H 0.7327 1.3593 0.4151 0.052 Uiso 1 1 calc R
Ru2 Ru 0.96234(4) 1.28708(3) 0.44208(2) 0.03127(15) Uani 1 1 d .
C12 C 1.1502(6) 1.3364(4) 0.5070(3) 0.0470(15) Uani 1 1 d .
C112 C 1.2743(6) 1.3674(5) 0.4793(4) 0.0602(19) Uani 1 1 d .
H112 H 1.2852 1.3084 0.4412 0.072 Uiso 1 1 calc R
C212 C 1.2785(7) 1.4483(6) 0.4427(4) 0.072(2) Uani 1 1 d .
H21D H 1.2794 1.5098 0.4804 0.109 Uiso 1 1 calc R
H21E H 1.2052 1.4305 0.4041 0.109 Uiso 1 1 calc R
H21F H 1.3535 1.4574 0.4196 0.109 Uiso 1 1 calc R
C312 C 1.3799(7) 1.3960(7) 0.5449(6) 0.102(3) Uani 1 1 d .
H31D H 1.4579 1.4238 0.5296 0.153 Uiso 1 1 calc R
H31E H 1.3866 1.3373 0.5601 0.153 Uiso 1 1 calc R
H31F H 1.3631 1.4452 0.5871 0.153 Uiso 1 1 calc R
C22 C 1.0991(5) 1.2360(4) 0.4989(3) 0.0436(15) Uani 1 1 d .
H22 H 1.1445 1.1900 0.4782 0.052 Uiso 1 1 calc R
C32 C 0.9854(6) 1.1999(4) 0.5196(3) 0.0467(16) Uani 1 1 d .
H32 H 0.9564 1.1315 0.5145 0.056 Uiso 1 1 calc R
C42 C 0.9138(6) 1.2671(5) 0.5485(3) 0.0535(17) Uani 1 1 d .
C142 C 0.7870(7) 1.2317(7) 0.5656(4) 0.077(2) Uani 1 1 d .
H14A H 0.7489 1.1649 0.5326 0.116 Uiso 1 1 calc R
H14B H 0.7359 1.2762 0.5573 0.116 Uiso 1 1 calc R
H14C H 0.7931 1.2309 0.6179 0.116 Uiso 1 1 calc R
C52 C 0.9655(6) 1.3702(5) 0.5568(3) 0.0473(15) Uani 1 1 d .
H52 H 0.9211 1.4171 0.5774 0.057 Uiso 1 1 calc R
C62 C 1.0791(6) 1.4022(4) 0.5352(3) 0.0446(15) Uani 1 1 d .
H62 H 1.1092 1.4703 0.5396 0.053 Uiso 1 1 calc R
N12A N 0.9618(4) 1.2112(3) 0.2129(2) 0.0335(10) Uani 1 1 d .
C22A C 0.9646(5) 1.2557(4) 0.2864(3) 0.0329(12) Uani 1 1 d .
O22A O 0.9955(3) 1.2124(2) 0.33658(18) 0.0287(8) Uani 1 1 d .
C32A C 0.9406(5) 1.3500(4) 0.3117(3) 0.0343(12) Uani 1 1 d .
O32A O 0.9499(3) 1.3887(3) 0.3854(2) 0.0388(9) Uani 1 1 d .
C42A C 0.9120(6) 1.3971(5) 0.2597(3) 0.0472(15) Uani 1 1 d .
H42A H 0.8970 1.4609 0.2751 0.057 Uiso 1 1 calc R
C52A C 0.9056(6) 1.3489(5) 0.1835(4) 0.0513(16) Uani 1 1 d .
H52A H 0.8840 1.3795 0.1467 0.062 Uiso 1 1 calc R
C62A C 0.9300(5) 1.2588(5) 0.1619(3) 0.0439(15) Uani 1 1 d .
H62A H 0.9251 1.2276 0.1100 0.053 Uiso 1 1 calc R
Ru3 Ru 1.03013(4) 1.08324(3) 0.17353(2) 0.03118(15) Uani 1 1 d .
C13 C 1.1348(5) 0.9723(5) 0.1340(3) 0.0416(14) Uani 1 1 d .
C113 C 1.0904(6) 0.8630(5) 0.0973(4) 0.0498(16) Uani 1 1 d .
H113 H 1.0712 0.8306 0.1373 0.060 Uiso 1 1 calc R
C213 C 1.1985(7) 0.8272(6) 0.0631(5) 0.082(3) Uani 1 1 d .
H21G H 1.2215 0.8600 0.0250 0.123 Uiso 1 1 calc R
H21H H 1.1725 0.7556 0.0399 0.123 Uiso 1 1 calc R
H21I H 1.2699 0.8431 0.1027 0.123 Uiso 1 1 calc R
C313 C 0.9756(6) 0.8319(5) 0.0387(4) 0.0568(17) Uani 1 1 d .
H31G H 0.9077 0.8544 0.0615 0.085 Uiso 1 1 calc R
H31H H 0.9519 0.7598 0.0186 0.085 Uiso 1 1 calc R
H31I H 0.9927 0.8613 -0.0020 0.085 Uiso 1 1 calc R
C23 C 1.1488(5) 1.0426(4) 0.0920(3) 0.0381(13) Uani 1 1 d .
H23 H 1.1296 1.0195 0.0389 0.046 Uiso 1 1 calc R
C33 C 1.1898(5) 1.1441(5) 0.1268(3) 0.0438(15) Uani 1 1 d .
H33 H 1.1990 1.1885 0.0971 0.053 Uiso 1 1 calc R
C43 C 1.2183(5) 1.1821(5) 0.2073(3) 0.0533(18) Uani 1 1 d .
C143 C 1.2562(6) 1.2904(5) 0.2449(4) 0.072(2) Uani 1 1 d .
H14D H 1.2270 1.3044 0.2934 0.108 Uiso 1 1 calc R
H14E H 1.2196 1.3248 0.2133 0.108 Uiso 1 1 calc R
H14F H 1.3467 1.3134 0.2527 0.108 Uiso 1 1 calc R
C53 C 1.2037(5) 1.1128(6) 0.2494(3) 0.0538(18) Uani 1 1 d .
H53 H 1.2227 1.1355 0.3025 0.065 Uiso 1 1 calc R
C63 C 1.1613(5) 1.0109(6) 0.2131(3) 0.0501(17) Uani 1 1 d .
H63 H 1.1500 0.9664 0.2427 0.060 Uiso 1 1 calc R
N13A N 0.6797(4) 0.9531(3) 0.2096(2) 0.0294(10) Uani 1 1 d .
C23A C 0.7813(4) 0.9908(4) 0.1830(3) 0.0271(11) Uani 1 1 d .
O23A O 0.8918(3) 1.0123(2) 0.22434(17) 0.0273(7) Uani 1 1 d .
C33A C 0.7749(4) 1.0037(4) 0.1100(3) 0.0297(11) Uani 1 1 d .
O33A O 0.8802(3) 1.0420(3) 0.08924(18) 0.0352(9) Uani 1 1 d .
C43A C 0.6614(5) 0.9739(4) 0.0647(3) 0.0371(13) Uani 1 1 d .
H43A H 0.6549 0.9785 0.0148 0.045 Uiso 1 1 calc R
C53A C 0.5559(5) 0.9366(5) 0.0926(3) 0.0415(14) Uani 1 1 d .
H53A H 0.4766 0.9176 0.0622 0.050 Uiso 1 1 calc R
C63A C 0.5665(5) 0.9277(4) 0.1634(3) 0.0378(13) Uani 1 1 d .
H63A H 0.4936 0.9030 0.1818 0.045 Uiso 1 1 calc R
Li Li 0.9482(7) 1.0723(6) 0.3313(4) 0.0290(18) Uani 1 1 d .
Cl Cl 1.10185(11) 1.00831(10) 0.38956(7) 0.0338(3) Uani 1 1 d .
O90 O 0.3004(4) 0.8839(4) 0.3080(3) 0.0632(13) Uani 1 1 d D
H90A H 0.255(4) 0.911(4) 0.332(3) 0.039(19) Uiso 1 1 d D
H90B H 0.363(3) 0.926(3) 0.312(4) 0.07(3) Uiso 1 1 d D
C1A C 1.5470(8) 1.2920(6) 0.1579(6) 0.079(2) Uani 1 1 d .
C2A C 1.5882(7) 1.3777(7) 0.2170(5) 0.072(2) Uani 1 1 d .
H2A H 1.6413 1.3772 0.2595 0.087 Uiso 1 1 calc R
C3A C 1.5552(8) 1.4633(7) 0.2163(6) 0.090(3) Uani 1 1 d .
H3A H 1.5848 1.5210 0.2577 0.108 Uiso 1 1 calc R
C4A C 1.4796(10) 1.4645(8) 0.1556(7) 0.107(3) Uani 1 1 d .
H4A H 1.4571 1.5236 0.1541 0.128 Uiso 1 1 calc R
C5A C 1.4360(10) 1.3819(11) 0.0971(7) 0.114(4) Uani 1 1 d .
H5A H 1.3817 1.3836 0.0555 0.137 Uiso 1 1 calc R
C6A C 1.4691(10) 1.2951(9) 0.0966(6) 0.101(3) Uani 1 1 d .
H6A H 1.4388 1.2381 0.0547 0.121 Uiso 1 1 calc R
C7A C 1.5773(12) 1.1969(8) 0.1598(9) 0.153(6) Uani 1 1 d .
H7A1 H 1.5040 1.1516 0.1673 0.230 Uiso 1 1 calc R
H7A2 H 1.6450 1.2097 0.2012 0.230 Uiso 1 1 calc R
H7A3 H 1.6028 1.1670 0.1123 0.230 Uiso 1 1 calc R
C1B C 1.2150(10) 1.5856(9) 0.1451(8) 0.117(4) Uani 1 1 d .
C2B C 1.3092(10) 1.6527(9) 0.1307(9) 0.116(4) Uani 1 1 d .
H2B H 1.3543 1.7095 0.1696 0.139 Uiso 1 1 calc R
C3B C 1.3383(13) 1.6368(12) 0.0583(11) 0.142(5) Uani 1 1 d .
H3B H 1.4057 1.6817 0.0485 0.170 Uiso 1 1 calc R
C4B C 1.2707(16) 1.5573(11) 0.0017(9) 0.141(5) Uani 1 1 d .
H4B H 1.2893 1.5463 -0.0479 0.170 Uiso 1 1 calc R
C5B C 1.1754(15) 1.4938(10) 0.0183(11) 0.172(7) Uani 1 1 d .
H5B H 1.1263 1.4388 -0.0207 0.206 Uiso 1 1 calc R
C6B C 1.1490(13) 1.5070(9) 0.0890(9) 0.158(6) Uani 1 1 d .
H6B H 1.0835 1.4605 0.0990 0.190 Uiso 1 1 calc R
C7B C 1.1931(12) 1.6023(11) 0.2223(8) 0.149(5) Uani 1 1 d .
H7B1 H 1.1081 1.5673 0.2231 0.223 Uiso 1 1 calc R
H7B2 H 1.2049 1.6732 0.2458 0.223 Uiso 1 1 calc R
H7B3 H 1.2517 1.5776 0.2500 0.223 Uiso 1 1 calc R

loop_
_atom_site_aniso_label
_atom_site_aniso_U_11
_atom_site_aniso_U_22
_atom_site_aniso_U_33
_atom_site_aniso_U_23
_atom_site_aniso_U_13
_atom_site_aniso_U_12
Ru1 0.0214(2) 0.0288(2) 0.0293(2) 0.00962(18) 0.00408(17) 0.00375(17)
C11 0.033(3) 0.029(3) 0.052(3) 0.016(3) 0.012(3) 0.006(2)
C111 0.063(4) 0.044(4) 0.062(4) 0.012(3) 0.034(3) 0.016(3)
C211 0.095(6) 0.054(4) 0.058(4) 0.004(3) 0.032(4) 0.018(4)
C311 0.106(7) 0.081(6) 0.101(7) 0.019(5) 0.048(6) 0.063(5)
C21 0.043(3) 0.028(3) 0.041(3) 0.009(2) 0.004(3) 0.003(2)
C31 0.029(3) 0.034(3) 0.052(3) 0.019(3) 0.011(3) 0.000(2)
C41 0.042(3) 0.035(3) 0.041(3) 0.018(3) 0.012(3) 0.007(3)
C411 0.067(4) 0.065(4) 0.052(4) 0.030(3) 0.029(3) 0.016(4)
C51 0.045(3) 0.035(3) 0.037(3) 0.016(3) -0.002(3) 0.006(3)
C61 0.030(3) 0.035(3) 0.052(3) 0.017(3) 0.002(3) 0.007(2)
N11A 0.034(2) 0.030(2) 0.032(2) 0.0092(19) 0.0072(19) 0.012(2)
C21A 0.033(3) 0.033(3) 0.028(3) 0.009(2) 0.009(2) 0.013(2)
O21A 0.0215(16) 0.0275(18) 0.0303(18) 0.0072(14) 0.0052(14) 0.0059(15)
C31A 0.028(3) 0.041(3) 0.034(3) 0.015(2) 0.009(2) 0.010(2)
O31A 0.0215(17) 0.042(2) 0.045(2) 0.0156(18) 0.0094(16) 0.0078(16)
C41A 0.031(3) 0.063(4) 0.051(4) 0.021(3) 0.010(3) 0.024(3)
C51A 0.042(3) 0.051(4) 0.062(4) 0.015(3) 0.011(3) 0.027(3)
C61A 0.050(4) 0.034(3) 0.049(3) 0.008(3) 0.008(3) 0.020(3)
Ru2 0.0371(3) 0.0261(2) 0.0275(2) 0.00552(18) 0.00067(19) 0.00597(19)
C12 0.051(4) 0.037(3) 0.044(3) 0.005(3) -0.010(3) 0.008(3)
C112 0.039(4) 0.049(4) 0.076(5) 0.004(3) -0.008(3) 0.000(3)
C212 0.060(4) 0.067(5) 0.075(5) 0.007(4) 0.016(4) -0.002(4)
C312 0.053(5) 0.105(7) 0.136(9) 0.047(7) -0.028(5) 0.001(5)
C22 0.047(3) 0.042(3) 0.035(3) 0.005(3) -0.012(3) 0.012(3)
C32 0.066(4) 0.035(3) 0.033(3) 0.010(3) -0.008(3) 0.008(3)
C42 0.060(4) 0.072(5) 0.030(3) 0.020(3) 0.002(3) 0.014(4)
C142 0.078(5) 0.103(7) 0.055(4) 0.039(4) 0.025(4) 0.004(5)
C52 0.066(4) 0.047(4) 0.026(3) 0.002(3) 0.003(3) 0.021(3)
C62 0.051(4) 0.037(3) 0.037(3) 0.005(3) -0.003(3) 0.006(3)
N12A 0.029(2) 0.038(3) 0.032(2) 0.013(2) 0.0073(19) 0.0025(19)
C22A 0.027(3) 0.033(3) 0.036(3) 0.013(2) 0.005(2) 0.000(2)
O22A 0.0309(18) 0.0268(18) 0.0285(18) 0.0110(15) 0.0027(14) 0.0048(15)
C32A 0.033(3) 0.031(3) 0.038(3) 0.013(2) 0.005(2) 0.004(2)
O32A 0.050(2) 0.0271(19) 0.038(2) 0.0106(16) 0.0038(17) 0.0066(17)
C42A 0.058(4) 0.036(3) 0.050(4) 0.018(3) 0.007(3) 0.013(3)
C52A 0.063(4) 0.052(4) 0.050(4) 0.032(3) 0.010(3) 0.019(3)
C62A 0.049(3) 0.056(4) 0.033(3) 0.025(3) 0.006(3) 0.012(3)
Ru3 0.0219(2) 0.0461(3) 0.0244(2) 0.0098(2) 0.00566(17) 0.00582(19)
C13 0.033(3) 0.059(4) 0.040(3) 0.017(3) 0.012(2) 0.020(3)
C113 0.049(4) 0.060(4) 0.054(4) 0.026(3) 0.019(3) 0.025(3)
C213 0.062(5) 0.075(6) 0.115(7) 0.017(5) 0.023(5) 0.037(4)
C313 0.051(4) 0.058(4) 0.060(4) 0.013(3) 0.014(3) 0.015(3)
C23 0.025(3) 0.054(4) 0.034(3) 0.013(3) 0.008(2) 0.008(3)
C33 0.026(3) 0.057(4) 0.044(3) 0.013(3) 0.014(2) 0.001(3)
C43 0.022(3) 0.082(5) 0.042(3) 0.003(3) 0.009(2) 0.000(3)
C143 0.047(4) 0.073(5) 0.063(4) -0.015(4) 0.015(3) -0.015(4)
C53 0.023(3) 0.092(5) 0.038(3) 0.010(4) 0.002(3) 0.009(3)
C63 0.029(3) 0.094(6) 0.039(3) 0.032(4) 0.011(3) 0.023(3)
N13A 0.021(2) 0.035(2) 0.030(2) 0.0089(19) 0.0026(18) 0.0039(18)
C23A 0.025(3) 0.026(3) 0.027(3) 0.006(2) 0.001(2) 0.003(2)
O23A 0.0223(17) 0.0338(19) 0.0253(17) 0.0081(15) 0.0037(14) 0.0067(14)
C33A 0.028(3) 0.033(3) 0.027(3) 0.008(2) 0.005(2) 0.008(2)
O33A 0.0282(19) 0.051(2) 0.0265(18) 0.0113(17) 0.0064(15) 0.0094(17)
C43A 0.031(3) 0.050(3) 0.030(3) 0.014(3) 0.002(2) 0.006(3)
C53A 0.028(3) 0.055(4) 0.036(3) 0.013(3) -0.008(2) 0.004(3)
C63A 0.021(3) 0.046(3) 0.042(3) 0.014(3) 0.000(2) 0.000(2)
Li 0.028(4) 0.036(5) 0.024(4) 0.008(4) 0.003(3) 0.008(4)
Cl 0.0314(7) 0.0379(7) 0.0324(7) 0.0094(6) 0.0022(5) 0.0117(5)
O90 0.038(3) 0.055(3) 0.102(4) 0.031(3) 0.020(3) 0.010(2)
C1A 0.074(5) 0.062(5) 0.115(7) 0.032(5) 0.053(5) 0.018(4)
C2A 0.054(4) 0.090(6) 0.083(6) 0.035(5) 0.020(4) 0.021(4)
C3A 0.067(5) 0.064(6) 0.134(9) 0.025(5) 0.021(5) 0.007(4)
C4A 0.095(7) 0.092(8) 0.149(10) 0.067(8) 0.013(7) 0.020(6)
C5A 0.088(7) 0.139(11) 0.110(9) 0.064(8) -0.009(6) -0.005(8)
C6A 0.094(7) 0.101(8) 0.085(7) 0.017(6) 0.025(6) -0.013(6)
C7A 0.164(11) 0.087(8) 0.265(17) 0.080(9) 0.132(12) 0.073(8)
C1B 0.089(7) 0.090(8) 0.160(12) 0.006(8) 0.035(8) 0.028(6)
C2B 0.072(7) 0.098(8) 0.176(13) 0.059(9) -0.023(7) 0.012(6)
C3B 0.122(11) 0.122(12) 0.195(16) 0.071(12) -0.007(11) 0.044(9)
C4B 0.155(13) 0.112(11) 0.172(14) 0.030(10) 0.044(11) 0.071(10)
C5B 0.155(13) 0.094(10) 0.225(19) -0.026(11) 0.081(13) 0.010(9)
C6B 0.133(11) 0.092(9) 0.184(14) -0.044(9) 0.058(10) -0.019(7)
C7B 0.125(10) 0.152(13) 0.164(13) 0.016(10) 0.049(9) 0.049(9)

loop_
_atom_type_symbol
_atom_type_description
_atom_type_scat_dispersion_real
_atom_type_scat_dispersion_imag
_atom_type_scat_source
C C 0.0033 0.0016 'International Tables Vol C Tables 4.2.6.8 and 6.1.1.4'
H H 0.0000 0.0000 'International Tables Vol C Tables 4.2.6.8 and 6.1.1.4'
N N 0.0061 0.0033 'International Tables Vol C Tables 4.2.6.8 and 6.1.1.4'
O O 0.0106 0.0060 'International Tables Vol C Tables 4.2.6.8 and 6.1.1.4'
Cl Cl 0.1484 0.1585 'International Tables Vol C Tables 4.2.6.8 and 6.1.1.4'
Ru Ru -1.2594 0.8363 'International Tables Vol C Tables 4.2.6.8 and 6.1.1.4'
Li Li -0.0003 0.0001 'International Tables Vol C Tables 4.2.6.8 and 6.1.1.4'

loop_
_exptl_crystal_face_index_h
_exptl_crystal_face_index_k
_exptl_crystal_face_index_l
_exptl_crystal_face_perp_dist
-1 2 -2 0.040000
1 -2 2 0.050000
-1 0 0 0.080000
1 0 0 0.160000
1 0 -1 0.120000
0 0 1 0.100000
0 0 -1 0.120000

loop_
_geom_angle_atom_site_label_1
_geom_angle_atom_site_label_2
_geom_angle_atom_site_label_3
_geom_angle
O31A Ru1 O21A 79.23(13)
O31A Ru1 N13A 83.02(15)
O21A Ru1 N13A 85.96(14)
O31A Ru1 C31 90.57(19)
O21A Ru1 C31 146.88(18)
N13A Ru1 C31 124.31(18)
O31A Ru1 C51 123.3(2)
O21A Ru1 C51 90.90(17)
N13A Ru1 C51 152.4(2)
C31 Ru1 C51 68.5(2)
O31A Ru1 C21 113.99(18)
O21A Ru1 C21 166.73(18)
N13A Ru1 C21 96.50(18)
C31 Ru1 C21 37.7(2)
C51 Ru1 C21 80.9(2)
O31A Ru1 C61 161.42(19)
O21A Ru1 C61 99.25(17)
N13A Ru1 C61 115.45(19)
C31 Ru1 C61 80.7(2)
C51 Ru1 C61 38.2(2)
C21 Ru1 C61 67.9(2)
O31A Ru1 C41 94.07(19)
O21A Ru1 C41 110.15(17)
N13A Ru1 C41 162.88(18)
C31 Ru1 C41 38.6(2)
C51 Ru1 C41 37.9(2)
C21 Ru1 C41 69.2(2)
C61 Ru1 C41 68.9(2)
O31A Ru1 C11 151.53(17)
O21A Ru1 C11 128.63(16)
N13A Ru1 C11 92.35(19)
C31 Ru1 C11 68.9(2)
C51 Ru1 C11 68.5(2)
C21 Ru1 C11 38.4(2)
C61 Ru1 C11 37.2(2)
C41 Ru1 C11 82.2(2)
O31A Ru1 Li 110.65(18)
O21A Ru1 Li 35.03(18)
N13A Ru1 Li 75.36(17)
C31 Ru1 Li 153.6(2)
C51 Ru1 Li 86.4(2)
C21 Ru1 Li 133.2(2)
C61 Ru1 Li 74.4(2)
C41 Ru1 Li 121.1(2)
C11 Ru1 Li 95.1(2)
C61 C11 C21 117.7(5)
C61 C11 C111 120.2(5)
C21 C11 C111 122.2(5)
C61 C11 Ru1 70.3(3)
C21 C11 Ru1 69.5(3)
C111 C11 Ru1 130.6(4)
C211 C111 C11 115.2(6)
C211 C111 C311 110.5(6)
C11 C111 C311 107.8(6)
C211 C111 H111 107.7
C11 C111 H111 107.7
C311 C111 H111 107.7
C111 C211 H21A 109.5
C111 C211 H21B 109.5
H21A C211 H21B 109.5
C111 C211 H21C 109.5
H21A C211 H21C 109.5
H21B C211 H21C 109.5
C111 C311 H31A 109.5
C111 C311 H31B 109.5
H31A C311 H31B 109.5
C111 C311 H31C 109.5
H31A C311 H31C 109.5
H31B C311 H31C 109.5
C31 C21 C11 120.4(5)
C31 C21 Ru1 70.0(3)
C11 C21 Ru1 72.1(3)
C31 C21 H21 119.8
C11 C21 H21 119.8
Ru1 C21 H21 130.8
C21 C31 C41 122.4(5)
C21 C31 Ru1 72.3(3)
C41 C31 Ru1 72.7(3)
C21 C31 H31 118.8
C41 C31 H31 118.8
Ru1 C31 H31 128.6
C51 C41 C31 116.2(5)
C51 C41 C411 122.0(5)
C31 C41 C411 121.5(5)
C51 C41 Ru1 69.6(3)
C31 C41 Ru1 68.7(3)
C411 C41 Ru1 127.1(4)
C41 C411 H41A 109.5
C41 C411 H41B 109.5
H41A C411 H41B 109.5
C41 C411 H41C 109.5
H41A C411 H41C 109.5
H41B C411 H41C 109.5
C41 C51 C61 121.7(5)
C41 C51 Ru1 72.5(3)
C61 C51 Ru1 71.6(3)
C41 C51 H51 119.1
C61 C51 H51 119.1
Ru1 C51 H51 129.3
C11 C61 C51 121.6(5)
C11 C61 Ru1 72.6(3)
C51 C61 Ru1 70.2(3)
C11 C61 H61 119.2
C51 C61 H61 119.2
Ru1 C61 H61 130.8
C21A N11A C61A 118.4(5)
C21A N11A Ru2 122.8(3)
C61A N11A Ru2 118.3(4)
O21A C21A N11A 121.1(4)
O21A C21A C31A 118.1(4)
N11A C21A C31A 120.8(5)
C21A O21A Li 129.5(4)
C21A O21A Ru1 112.4(3)
Li O21A Ru1 106.8(3)
O31A C31A C41A 124.6(5)
O31A C31A C21A 116.3(5)
C41A C31A C21A 119.0(5)
C31A O31A Ru1 113.4(3)
C31A C41A C51A 118.7(5)
C31A C41A H41D 120.6
C51A C41A H41D 120.6
C61A C51A C41A 119.8(6)
C61A C51A H51A 120.1
C41A C51A H51A 120.1
C51A C61A N11A 123.2(5)
C51A C61A H61A 118.4
N11A C61A H61A 118.4
O32A Ru2 O22A 79.66(14)
O32A Ru2 N11A 83.23(15)
O22A Ru2 N11A 84.60(14)
O32A Ru2 C22 140.4(2)
O22A Ru2 C22 91.90(19)
N11A Ru2 C22 134.87(19)
O32A Ru2 C62 89.92(19)
O22A Ru2 C62 132.54(19)
N11A Ru2 C62 140.3(2)
C22 Ru2 C62 67.5(2)
O32A Ru2 C52 102.3(2)
O22A Ru2 C52 169.2(2)
N11A Ru2 C52 106.1(2)
C22 Ru2 C52 79.8(2)
C62 Ru2 C52 37.6(2)
O32A Ru2 C42 135.2(2)
O22A Ru2 C42 143.4(2)
N11A Ru2 C42 88.5(2)
C22 Ru2 C42 68.2(2)
C62 Ru2 C42 69.3(2)
C52 Ru2 C42 38.7(2)
O32A Ru2 C32 170.32(18)
O22A Ru2 C32 108.86(19)
N11A Ru2 C32 101.8(2)
C22 Ru2 C32 37.6(2)
C62 Ru2 C32 80.9(2)
C52 Ru2 C32 68.4(2)
C42 Ru2 C32 37.9(2)
O32A Ru2 C12 105.73(19)
O22A Ru2 C12 101.2(2)
N11A Ru2 C12 170.0(2)
C22 Ru2 C12 37.7(2)
C62 Ru2 C12 37.6(2)
C52 Ru2 C12 68.0(2)
C42 Ru2 C12 81.9(2)
C32 Ru2 C12 68.7(2)
O32A Ru2 Li 112.38(17)
O22A Ru2 Li 35.95(17)
N11A Ru2 Li 74.87(18)
C22 Ru2 Li 76.3(2)
C62 Ru2 Li 142.2(2)
C52 Ru2 Li 145.0(2)
C42 Ru2 Li 107.6(2)
C32 Ru2 Li 77.1(2)
C12 Ru2 Li 105.0(2)
C62 C12 C22 116.8(6)
C62 C12 C112 123.6(6)
C22 C12 C112 119.4(6)
C62 C12 Ru2 69.6(3)
C22 C12 Ru2 69.3(3)
C112 C12 Ru2 128.1(4)
C212 C112 C312 111.4(6)
C212 C112 C12 113.5(6)
C312 C112 C12 108.9(6)
C212 C112 H112 107.6
C312 C112 H112 107.6
C12 C112 H112 107.6
C112 C212 H21D 109.5
C112 C212 H21E 109.5
H21D C212 H21E 109.5
C112 C212 H21F 109.5
H21D C212 H21F 109.5
H21E C212 H21F 109.5
C112 C312 H31D 109.5
C112 C312 H31E 109.5
H31D C312 H31E 109.5
C112 C312 H31F 109.5
H31D C312 H31F 109.5
H31E C312 H31F 109.5
C32 C22 C12 123.9(6)
C32 C22 Ru2 72.9(3)
C12 C22 Ru2 73.0(3)
C32 C22 H22 118.0
C12 C22 H22 118.0
Ru2 C22 H22 128.7
C22 C32 C42 119.0(6)
C22 C32 Ru2 69.6(3)
C42 C32 Ru2 70.9(3)
C22 C32 H32 120.5
C42 C32 H32 120.5
Ru2 C32 H32 131.8
C32 C42 C52 117.4(6)
C32 C42 C142 121.4(7)
C52 C42 C142 121.1(7)
C32 C42 Ru2 71.1(3)
C52 C42 Ru2 69.8(3)
C142 C42 Ru2 127.3(4)
C42 C142 H14A 109.5
C42 C142 H14B 109.5
H14A C142 H14B 109.5
C42 C142 H14C 109.5
H14A C142 H14C 109.5
H14B C142 H14C 109.5
C62 C52 C42 121.2(6)
C62 C52 Ru2 70.8(3)
C42 C52 Ru2 71.6(3)
C62 C52 H52 119.4
C42 C52 H52 119.4
Ru2 C52 H52 131.1
C52 C62 C12 121.6(6)
C52 C62 Ru2 71.6(3)
C12 C62 Ru2 72.8(3)
C52 C62 H62 119.2
C12 C62 H62 119.2
Ru2 C62 H62 128.8
C22A N12A C62A 118.0(5)
C22A N12A Ru3 123.3(3)
C62A N12A Ru3 118.1(4)
O22A C22A N12A 119.4(5)
O22A C22A C32A 118.6(5)
N12A C22A C32A 122.0(5)
C22A O22A Li 128.6(4)
C22A O22A Ru2 109.9(3)
Li O22A Ru2 105.0(3)
O32A C32A C42A 123.8(5)
O32A C32A C22A 117.3(5)
C42A C32A C22A 118.9(5)
C32A O32A Ru2 111.8(3)
C32A C42A C52A 118.6(6)
C32A C42A H42A 120.7
C52A C42A H42A 120.7
C62A C52A C42A 120.4(5)
C62A C52A H52A 119.8
C42A C52A H52A 119.8
C52A C62A N12A 122.1(6)
C52A C62A H62A 119.0
N12A C62A H62A 119.0
O33A Ru3 O23A 79.64(13)
O33A Ru3 N12A 83.92(15)
O23A Ru3 N12A 85.63(14)
O33A Ru3 C63 135.6(2)
O23A Ru3 C63 90.97(18)
N12A Ru3 C63 139.0(2)
O33A Ru3 C23 90.44(17)
O23A Ru3 C23 138.21(18)
N12A Ru3 C23 133.9(2)
C63 Ru3 C23 68.2(2)
O33A Ru3 C33 106.02(18)
O23A Ru3 C33 171.68(19)
N12A Ru3 C33 100.9(2)
C63 Ru3 C33 80.7(2)
C23 Ru3 C33 37.5(2)
O33A Ru3 C53 170.6(2)
O23A Ru3 C53 105.23(19)
N12A Ru3 C53 104.3(2)
C63 Ru3 C53 37.8(3)
C23 Ru3 C53 80.6(2)
C33 Ru3 C53 68.3(2)
O33A Ru3 C43 140.3(2)
O23A Ru3 C43 138.14(19)
N12A Ru3 C43 87.3(2)
C63 Ru3 C43 68.6(3)
C23 Ru3 C43 68.7(2)
C33 Ru3 C43 38.4(2)
C53 Ru3 C43 37.8(3)
O33A Ru3 C13 102.56(18)
O23A Ru3 C13 104.37(18)
N12A Ru3 C13 168.83(19)
C63 Ru3 C13 37.9(2)
C23 Ru3 C13 38.3(2)
C33 Ru3 C13 68.7(2)
C53 Ru3 C13 68.6(2)
C43 Ru3 C13 81.9(2)
O33A Ru3 Li 112.06(17)
O23A Ru3 Li 35.95(16)
N12A Ru3 Li 74.74(19)
C63 Ru3 Li 78.8(2)
C23 Ru3 Li 146.8(2)
C33 Ru3 Li 140.8(2)
C53 Ru3 Li 75.0(2)
C43 Ru3 Li 102.6(2)
C13 Ru3 Li 110.4(2)
C63 C13 C23 116.7(6)
C63 C13 C113 120.8(6)
C23 C13 C113 122.5(5)
C63 C13 Ru3 69.4(4)
C23 C13 Ru3 69.4(3)
C113 C13 Ru3 130.5(4)
C13 C113 C313 114.7(5)
C13 C113 C213 107.9(5)
C313 C113 C213 110.6(6)
C13 C113 H113 107.8
C313 C113 H113 107.8
C213 C113 H113 107.8
C113 C213 H21G 109.5
C113 C213 H21H 109.5
H21G C213 H21H 109.5
C113 C213 H21I 109.5
H21G C213 H21I 109.5
H21H C213 H21I 109.5
C113 C313 H31G 109.5
C113 C313 H31H 109.5
H31G C313 H31H 109.5
C113 C313 H31I 109.5
H31G C313 H31I 109.5
H31H C313 H31I 109.5
C33 C23 C13 122.0(5)
C33 C23 Ru3 71.8(3)
C13 C23 Ru3 72.3(3)
C33 C23 H23 119.0
C13 C23 H23 119.0
Ru3 C23 H23 129.4
C23 C33 C43 120.6(6)
C23 C33 Ru3 70.7(3)
C43 C33 Ru3 71.7(3)
C23 C33 H33 119.7
C43 C33 H33 119.7
Ru3 C33 H33 130.6
C53 C43 C33 117.7(6)
C53 C43 C143 121.3(6)
C33 C43 C143 120.9(7)
C53 C43 Ru3 70.4(3)
C33 C43 Ru3 69.9(3)
C143 C43 Ru3 128.7(5)
C43 C143 H14D 109.5
C43 C143 H14E 109.5
H14D C143 H14E 109.5
C43 C143 H14F 109.5
H14D C143 H14F 109.5
H14E C143 H14F 109.5
C63 C53 C43 120.6(5)
C63 C53 Ru3 70.2(3)
C43 C53 Ru3 71.8(3)
C63 C53 H53 119.7
C43 C53 H53 119.7
Ru3 C53 H53 131.1
C53 C63 C13 122.3(6)
C53 C63 Ru3 72.1(4)
C13 C63 Ru3 72.7(3)
C53 C63 H63 118.9
C13 C63 H63 118.9
Ru3 C63 H63 128.8
C23A N13A C63A 117.6(4)
C23A N13A Ru1 125.2(3)
C63A N13A Ru1 117.0(3)
O23A C23A N13A 119.4(4)
O23A C23A C33A 118.3(4)
N13A C23A C33A 122.2(4)
C23A O23A Li 131.6(4)
C23A O23A Ru3 110.7(3)
Li O23A Ru3 104.4(3)
O33A C33A C43A 123.8(5)
O33A C33A C23A 117.7(4)
C43A C33A C23A 118.5(5)
C33A O33A Ru3 112.8(3)
C33A C43A C53A 119.3(5)
C33A C43A H43A 120.4
C53A C43A H43A 120.4
C63A C53A C43A 120.0(5)
C63A C53A H53A 120.0
C43A C53A H53A 120.0
C53A C63A N13A 122.4(5)
C53A C63A H63A 118.8
N13A C63A H63A 118.8
O23A Li O21A 97.8(4)
O23A Li O22A 101.1(4)
O21A Li O22A 99.0(4)
O23A Li Cl 116.7(4)
O21A Li Cl 121.6(4)
O22A Li Cl 116.8(4)
O23A Li Ru3 39.60(19)
O21A Li Ru3 129.4(3)
O22A Li Ru3 73.4(3)
Cl Li Ru3 105.3(3)
O23A Li Ru2 132.8(4)
O21A Li Ru2 73.5(3)
O22A Li Ru2 39.03(19)
Cl Li Ru2 106.5(3)
Ru3 Li Ru2 112.4(3)
O23A Li Ru1 73.8(3)
O21A Li Ru1 38.17(18)
O22A Li Ru1 132.0(4)
Cl Li Ru1 107.2(3)
Ru3 Li Ru1 113.4(2)
Ru2 Li Ru1 111.6(2)
H90A O90 H90B 106(3)
C2A C1A C6A 117.4(9)
C2A C1A C7A 122.7(11)
C6A C1A C7A 119.8(11)
C3A C2A C1A 122.4(8)
C3A C2A H2A 118.8
C1A C2A H2A 118.8
C4A C3A C2A 119.0(10)
C4A C3A H3A 120.5
C2A C3A H3A 120.5
C5A C4A C3A 120.4(11)
C5A C4A H4A 119.8
C3A C4A H4A 119.8
C4A C5A C6A 121.3(10)
C4A C5A H5A 119.3
C6A C5A H5A 119.3
C5A C6A C1A 119.4(10)
C5A C6A H6A 120.3
C1A C6A H6A 120.3
C1A C7A H7A1 109.5
C1A C7A H7A2 109.5
H7A1 C7A H7A2 109.5
C1A C7A H7A3 109.5
H7A1 C7A H7A3 109.5
H7A2 C7A H7A3 109.5
C6B C1B C2B 119.8(14)
C6B C1B C7B 122.8(13)
C2B C1B C7B 117.4(13)
C1B C2B C3B 119.5(13)
C1B C2B H2B 120.3
C3B C2B H2B 120.3
C4B C3B C2B 120.4(16)
C4B C3B H3B 119.8
C2B C3B H3B 119.8
C3B C4B C5B 118.0(17)
C3B C4B H4B 121.0
C5B C4B H4B 121.0
C6B C5B C4B 122.0(15)
C6B C5B H5B 119.0
C4B C5B H5B 119.0
C1B C6B C5B 120.3(14)
C1B C6B H6B 119.9
C5B C6B H6B 119.9
C1B C7B H7B1 109.5
C1B C7B H7B2 109.5
H7B1 C7B H7B2 109.5
C1B C7B H7B3 109.5
H7B1 C7B H7B3 109.5
H7B2 C7B H7B3 109.5

loop_
_geom_bond_atom_site_label_1
_geom_bond_atom_site_label_2
_geom_bond_distance
Ru1 O31A 2.060(4)
Ru1 O21A 2.097(3)
Ru1 N13A 2.141(4)
Ru1 C31 2.146(5)
Ru1 C51 2.162(5)
Ru1 C21 2.176(5)
Ru1 C61 2.181(6)
Ru1 C41 2.199(5)
Ru1 C11 2.210(6)
Ru1 Li 3.248(8)
C11 C61 1.399(8)
C11 C21 1.444(8)
C11 C111 1.520(8)
C111 C211 1.509(10)
C111 C311 1.539(10)
C111 H111 1.0000
C211 H21A 0.9800
C211 H21B 0.9800
C211 H21C 0.9800
C311 H31A 0.9800
C311 H31B 0.9800
C311 H31C 0.9800
C21 C31 1.396(8)
C21 H21 0.9500
C31 C41 1.439(8)
C31 H31 0.9500
C41 C51 1.416(8)
C41 C411 1.499(9)
C411 H41A 0.9800
C411 H41B 0.9800
C411 H41C 0.9800
C51 C61 1.420(8)
C51 H51 0.9500
C61 H61 0.9500
N11A C21A 1.342(7)
N11A C61A 1.360(7)
N11A Ru2 2.140(4)
C21A O21A 1.304(6)
C21A C31A 1.445(7)
O21A Li 1.948(9)
C31A O31A 1.335(6)
C31A C41A 1.368(8)
C41A C51A 1.397(9)
C41A H41D 0.9500
C51A C61A 1.355(8)
C51A H51A 0.9500
C61A H61A 0.9500
Ru2 O32A 2.048(4)
Ru2 O22A 2.100(3)
Ru2 C22 2.148(5)
Ru2 C62 2.154(5)
Ru2 C52 2.164(6)
Ru2 C42 2.188(6)
Ru2 C32 2.191(6)
Ru2 C12 2.196(6)
Ru2 Li 3.220(9)
C12 C62 1.402(9)
C12 C22 1.405(8)
C12 C112 1.544(9)
C112 C212 1.499(10)
C112 C312 1.525(9)
C112 H112 1.0000
C212 H21D 0.9800
C212 H21E 0.9800
C212 H21F 0.9800
C312 H31D 0.9800
C312 H31E 0.9800
C312 H31F 0.9800
C22 C32 1.398(9)
C22 H22 0.9500
C32 C42 1.424(9)
C32 H32 0.9500
C42 C52 1.442(9)
C42 C142 1.495(10)
C142 H14A 0.9800
C142 H14B 0.9800
C142 H14C 0.9800
C52 C62 1.392(9)
C52 H52 0.9500
C62 H62 0.9500
N12A C22A 1.353(7)
N12A C62A 1.379(7)
N12A Ru3 2.138(5)
C22A O22A 1.318(6)
C22A C32A 1.417(8)
O22A Li 1.957(9)
C32A O32A 1.331(6)
C32A C42A 1.378(8)
C42A C52A 1.404(9)
C42A H42A 0.9500
C52A C62A 1.356(9)
C52A H52A 0.9500
C62A H62A 0.9500
Ru3 O33A 2.059(3)
Ru3 O23A 2.111(3)
Ru3 C63 2.160(6)
Ru3 C23 2.166(6)
Ru3 C33 2.180(5)
Ru3 C53 2.185(6)
Ru3 C43 2.204(6)
Ru3 C13 2.204(6)
Ru3 Li 3.207(8)
C13 C63 1.418(8)
C13 C23 1.432(8)
C13 C113 1.501(9)
C113 C313 1.510(9)
C113 C213 1.544(9)
C113 H113 1.0000
C213 H21G 0.9800
C213 H21H 0.9800
C213 H21I 0.9800
C313 H31G 0.9800
C313 H31H 0.9800
C313 H31I 0.9800
C23 C33 1.396(8)
C23 H23 0.9500
C33 C43 1.441(8)
C33 H33 0.9500
C43 C53 1.422(10)
C43 C143 1.490(10)
C143 H14D 0.9800
C143 H14E 0.9800
C143 H14F 0.9800
C53 C63 1.407(10)
C53 H53 0.9500
C63 H63 0.9500
N13A C23A 1.348(6)
N13A C63A 1.382(6)
C23A O23A 1.324(5)
C23A C33A 1.425(7)
O23A Li 1.945(8)
C33A O33A 1.328(6)
C33A C43A 1.374(7)
C43A C53A 1.396(8)
C43A H43A 0.9500
C53A C63A 1.363(8)
C53A H53A 0.9500
C63A H63A 0.9500
Li Cl 2.422(8)
O90 H90A 0.804(19)
O90 H90B 0.81(2)
C1A C2A 1.385(12)
C1A C6A 1.391(13)
C1A C7A 1.497(12)
C2A C3A 1.372(12)
C2A H2A 0.9500
C3A C4A 1.357(13)
C3A H3A 0.9500
C4A C5A 1.354(15)
C4A H4A 0.9500
C5A C6A 1.384(16)
C5A H5A 0.9500
C6A H6A 0.9500
C7A H7A1 0.9800
C7A H7A2 0.9800
C7A H7A3 0.9800
C1B C6B 1.346(15)
C1B C2B 1.369(15)
C1B C7B 1.456(16)
C2B C3B 1.396(18)
C2B H2B 0.9500
C3B C4B 1.363(17)
C3B H3B 0.9500
C4B C5B 1.367(18)
C4B H4B 0.9500
C5B C6B 1.358(19)
C5B H5B 0.9500
C6B H6B 0.9500
C7B H7B1 0.9800
C7B H7B2 0.9800
C7B H7B3 0.9800

loop_
_geom_torsion_atom_site_label_1
_geom_torsion_atom_site_label_2
_geom_torsion_atom_site_label_3
_geom_torsion_atom_site_label_4
_geom_torsion
O31A Ru1 C11 C61 -149.2(4)
O21A Ru1 C11 C61 44.4(4)
N13A Ru1 C11 C61 131.2(3)
C31 Ru1 C11 C61 -102.8(4)
C51 Ru1 C11 C61 -28.5(3)
C21 Ru1 C11 C61 -131.3(5)
C41 Ru1 C11 C61 -65.1(3)
Li Ru1 C11 C61 55.6(3)
O31A Ru1 C11 C21 -17.8(6)
O21A Ru1 C11 C21 175.8(3)
N13A Ru1 C11 C21 -97.5(3)
C31 Ru1 C11 C21 28.6(3)
C51 Ru1 C11 C21 102.9(4)
C61 Ru1 C11 C21 131.3(5)
C41 Ru1 C11 C21 66.2(3)
Li Ru1 C11 C21 -173.0(3)
O31A Ru1 C11 C111 97.5(6)
O21A Ru1 C11 C111 -68.9(6)
N13A Ru1 C11 C111 17.8(5)
C31 Ru1 C11 C111 143.9(6)
C51 Ru1 C11 C111 -141.8(6)
C21 Ru1 C11 C111 115.3(7)
C61 Ru1 C11 C111 -113.3(6)
C41 Ru1 C11 C111 -178.5(6)
Li Ru1 C11 C111 -57.7(5)
C61 C11 C111 C211 -165.2(6)
C21 C11 C111 C211 13.5(8)
Ru1 C11 C111 C211 -76.2(7)
C61 C11 C111 C311 70.9(7)
C21 C11 C111 C311 -110.4(7)
Ru1 C11 C111 C311 160.0(5)
C61 C11 C21 C31 0.3(8)
C111 C11 C21 C31 -178.5(5)
Ru1 C11 C21 C31 -52.7(5)
C61 C11 C21 Ru1 52.9(4)
C111 C11 C21 Ru1 -125.8(5)
O31A Ru1 C21 C31 -56.1(4)
O21A Ru1 C21 C31 118.7(7)
N13A Ru1 C21 C31 -141.3(3)
C51 Ru1 C21 C31 66.4(3)
C61 Ru1 C21 C31 103.8(4)
C41 Ru1 C21 C31 29.0(3)
C11 Ru1 C21 C31 133.1(5)
Li Ru1 C21 C31 142.7(3)
O31A Ru1 C21 C11 170.8(3)
O21A Ru1 C21 C11 -14.5(9)
N13A Ru1 C21 C11 85.6(3)
C31 Ru1 C21 C11 -133.1(5)
C51 Ru1 C21 C11 -66.7(3)
C61 Ru1 C21 C11 -29.3(3)
C41 Ru1 C21 C11 -104.1(4)
Li Ru1 C21 C11 9.6(4)
C11 C21 C31 C41 -1.5(8)
Ru1 C21 C31 C41 -55.1(5)
C11 C21 C31 Ru1 53.6(5)
O31A Ru1 C31 C21 130.7(3)
O21A Ru1 C31 C21 -158.4(3)
N13A Ru1 C31 C21 48.8(4)
C51 Ru1 C31 C21 -103.4(4)
C61 Ru1 C31 C21 -65.8(3)
C41 Ru1 C31 C21 -133.5(5)
C11 Ru1 C31 C21 -29.1(3)
Li Ru1 C31 C21 -84.7(6)
O31A Ru1 C31 C41 -95.8(3)
O21A Ru1 C31 C41 -24.9(5)
N13A Ru1 C31 C41 -177.7(3)
C51 Ru1 C31 C41 30.1(3)
C21 Ru1 C31 C41 133.5(5)
C61 Ru1 C31 C41 67.7(4)
C11 Ru1 C31 C41 104.4(4)
Li Ru1 C31 C41 48.7(6)
C21 C31 C41 C51 2.4(8)
Ru1 C31 C41 C51 -52.5(4)
C21 C31 C41 C411 176.2(5)
Ru1 C31 C41 C411 121.3(5)
C21 C31 C41 Ru1 54.9(5)
O31A Ru1 C41 C51 -143.6(3)
O21A Ru1 C41 C51 -63.6(4)
N13A Ru1 C41 C51 136.9(6)
C31 Ru1 C41 C51 130.6(5)
C21 Ru1 C41 C51 102.3(4)
C61 Ru1 C41 C51 28.8(3)
C11 Ru1 C41 C51 64.8(4)
Li Ru1 C41 C51 -26.5(4)
O31A Ru1 C41 C31 85.8(3)
O21A Ru1 C41 C31 165.8(3)
N13A Ru1 C41 C31 6.3(8)
C51 Ru1 C41 C31 -130.6(5)
C21 Ru1 C41 C31 -28.3(3)
C61 Ru1 C41 C31 -101.8(4)
C11 Ru1 C41 C31 -65.8(3)
Li Ru1 C41 C31 -157.1(3)
O31A Ru1 C41 C411 -28.3(5)
O21A Ru1 C41 C411 51.7(6)
N13A Ru1 C41 C411 -107.8(7)
C31 Ru1 C41 C411 -114.1(7)
C51 Ru1 C41 C411 115.3(7)
C21 Ru1 C41 C411 -142.4(6)
C61 Ru1 C41 C411 144.1(6)
C11 Ru1 C41 C411 -179.9(5)
Li Ru1 C41 C411 88.8(6)
C31 C41 C51 C61 -2.2(8)
C411 C41 C51 C61 -176.0(5)
Ru1 C41 C51 C61 -54.3(5)
C31 C41 C51 Ru1 52.1(4)
C411 C41 C51 Ru1 -121.8(5)
O31A Ru1 C51 C41 45.1(4)
O21A Ru1 C51 C41 122.8(3)
N13A Ru1 C51 C41 -154.3(4)
C31 Ru1 C51 C41 -30.7(3)
C21 Ru1 C51 C41 -67.7(3)
C61 Ru1 C51 C41 -133.3(5)
C11 Ru1 C51 C41 -105.6(4)
Li Ru1 C51 C41 157.5(4)
O31A Ru1 C51 C61 178.4(3)
O21A Ru1 C51 C61 -103.9(3)
N13A Ru1 C51 C61 -20.9(6)
C31 Ru1 C51 C61 102.7(4)
C21 Ru1 C51 C61 65.6(3)
C41 Ru1 C51 C61 133.3(5)
C11 Ru1 C51 C61 27.8(3)
Li Ru1 C51 C61 -69.1(3)
C21 C11 C61 C51 -0.1(8)
C111 C11 C61 C51 178.7(5)
Ru1 C11 C61 C51 52.5(5)
C21 C11 C61 Ru1 -52.5(4)
C111 C11 C61 Ru1 126.2(5)
C41 C51 C61 C11 1.1(9)
Ru1 C51 C61 C11 -53.5(5)
C41 C51 C61 Ru1 54.7(5)
O31A Ru1 C61 C11 130.0(5)
O21A Ru1 C61 C11 -146.3(3)
N13A Ru1 C61 C11 -56.4(4)
C31 Ru1 C61 C11 67.2(3)
C51 Ru1 C61 C11 134.1(5)
C21 Ru1 C61 C11 30.2(3)
C41 Ru1 C61 C11 105.5(4)
Li Ru1 C61 C11 -121.4(4)
O31A Ru1 C61 C51 -4.2(7)
O21A Ru1 C61 C51 79.5(3)
N13A Ru1 C61 C51 169.4(3)
C31 Ru1 C61 C51 -66.9(3)
C21 Ru1 C61 C51 -103.9(4)
C41 Ru1 C61 C51 -28.6(3)
C11 Ru1 C61 C51 -134.1(5)
Li Ru1 C61 C51 104.5(3)
C61A N11A C21A O21A 179.7(5)
Ru2 N11A C21A O21A -8.9(7)
C61A N11A C21A C31A -2.0(7)
Ru2 N11A C21A C31A 169.4(4)
N11A C21A O21A Li -38.4(7)
C31A C21A O21A Li 143.2(5)
N11A C21A O21A Ru1 -176.7(4)
C31A C21A O21A Ru1 5.0(5)
O31A Ru1 O21A C21A -6.2(3)
N13A Ru1 O21A C21A 77.5(3)
C31 Ru1 O21A C21A -80.3(4)
C51 Ru1 O21A C21A -129.9(3)
C21 Ru1 O21A C21A 178.7(7)
C61 Ru1 O21A C21A -167.4(3)
C41 Ru1 O21A C21A -96.6(3)
C11 Ru1 O21A C21A 167.3(3)
Li Ru1 O21A C21A 147.6(5)
O31A Ru1 O21A Li -153.7(3)
N13A Ru1 O21A Li -70.1(3)
C31 Ru1 O21A Li 132.1(4)
C51 Ru1 O21A Li 82.5(3)
C21 Ru1 O21A Li 31.2(8)
C61 Ru1 O21A Li 45.1(3)
C41 Ru1 O21A Li 115.8(3)
C11 Ru1 O21A Li 19.7(4)
O21A C21A C31A O31A 0.6(7)
N11A C21A C31A O31A -177.7(4)
O21A C21A C31A C41A 178.6(5)
N11A C21A C31A C41A 0.3(8)
C41A C31A O31A Ru1 176.1(4)
C21A C31A O31A Ru1 -6.0(5)
O21A Ru1 O31A C31A 6.5(3)
N13A Ru1 O31A C31A -80.7(3)
C31 Ru1 O31A C31A 154.8(4)
C51 Ru1 O31A C31A 90.4(4)
C21 Ru1 O31A C31A -174.7(3)
C61 Ru1 O31A C31A 93.5(6)
C41 Ru1 O31A C31A 116.3(3)
C11 Ru1 O31A C31A -162.7(4)
Li Ru1 O31A C31A -9.2(4)
O31A C31A C41A C51A 179.4(5)
C21A C31A C41A C51A 1.6(8)
C31A C41A C51A C61A -1.8(9)
C41A C51A C61A N11A 0.0(10)
C21A N11A C61A C51A 1.9(8)
Ru2 N11A C61A C51A -169.9(5)
C21A N11A Ru2 O32A 141.2(4)
C61A N11A Ru2 O32A -47.4(4)
C21A N11A Ru2 O22A 61.0(4)
C61A N11A Ru2 O22A -127.6(4)
C21A N11A Ru2 C22 -26.3(5)
C61A N11A Ru2 C22 145.1(4)
C21A N11A Ru2 C62 -137.2(4)
C61A N11A Ru2 C62 34.3(5)
C21A N11A Ru2 C52 -117.9(4)
C61A N11A Ru2 C52 53.6(4)
C21A N11A Ru2 C42 -83.0(4)
C61A N11A Ru2 C42 88.5(4)
C21A N11A Ru2 C32 -47.2(4)
C61A N11A Ru2 C32 124.3(4)
C21A N11A Ru2 C12 -65.0(13)
C61A N11A Ru2 C12 106.4(12)
C21A N11A Ru2 Li 25.8(4)
C61A N11A Ru2 Li -162.8(4)
O32A Ru2 C12 C62 68.4(4)
O22A Ru2 C12 C62 150.7(3)
N11A Ru2 C12 C62 -84.5(12)
C22 Ru2 C12 C62 -130.9(6)
C52 Ru2 C12 C62 -28.8(4)
C42 Ru2 C12 C62 -66.4(4)
C32 Ru2 C12 C62 -103.3(4)
Li Ru2 C12 C62 -172.6(4)
O32A Ru2 C12 C22 -160.7(4)
O22A Ru2 C12 C22 -78.4(4)
N11A Ru2 C12 C22 46.4(13)
C62 Ru2 C12 C22 130.9(6)
C52 Ru2 C12 C22 102.1(4)
C42 Ru2 C12 C22 64.6(4)
C32 Ru2 C12 C22 27.7(4)
Li Ru2 C12 C22 -41.6(4)
O32A Ru2 C12 C112 -48.9(6)
O22A Ru2 C12 C112 33.4(6)
N11A Ru2 C12 C112 158.2(9)
C22 Ru2 C12 C112 111.8(7)
C62 Ru2 C12 C112 -117.3(7)
C52 Ru2 C12 C112 -146.1(6)
C42 Ru2 C12 C112 176.3(6)
C32 Ru2 C12 C112 139.4(6)
Li Ru2 C12 C112 70.1(6)
C62 C12 C112 C212 -34.1(8)
C22 C12 C112 C212 140.9(6)
Ru2 C12 C112 C212 55.2(8)
C62 C12 C112 C312 90.6(8)
C22 C12 C112 C312 -94.4(7)
Ru2 C12 C112 C312 179.9(5)
C62 C12 C22 C32 -2.3(8)
C112 C12 C22 C32 -177.7(5)
Ru2 C12 C22 C32 -54.8(5)
C62 C12 C22 Ru2 52.5(5)
C112 C12 C22 Ru2 -122.9(5)
O32A Ru2 C22 C32 164.8(3)
O22A Ru2 C22 C32 -119.2(3)
N11A Ru2 C22 C32 -34.9(5)
C62 Ru2 C22 C32 104.9(4)
C52 Ru2 C22 C32 67.7(4)
C42 Ru2 C22 C32 29.2(4)
C12 Ru2 C22 C32 134.8(6)
Li Ru2 C22 C32 -86.5(4)
O32A Ru2 C22 C12 30.0(5)
O22A Ru2 C22 C12 106.0(4)
N11A Ru2 C22 C12 -169.7(3)
C62 Ru2 C22 C12 -29.9(4)
C52 Ru2 C22 C12 -67.1(4)
C42 Ru2 C22 C12 -105.7(4)
C32 Ru2 C22 C12 -134.8(6)
Li Ru2 C22 C12 138.7(4)
C12 C22 C32 C42 2.1(8)
Ru2 C22 C32 C42 -52.7(5)
C12 C22 C32 Ru2 54.8(5)
O32A Ru2 C32 C22 -83.8(13)
O22A Ru2 C32 C22 67.3(3)
N11A Ru2 C32 C22 155.5(3)
C62 Ru2 C32 C22 -64.7(4)
C52 Ru2 C32 C22 -101.6(4)
C42 Ru2 C32 C22 -132.6(5)
C12 Ru2 C32 C22 -27.8(3)
Li Ru2 C32 C22 84.3(4)
O32A Ru2 C32 C42 48.8(14)
O22A Ru2 C32 C42 -160.2(3)
N11A Ru2 C32 C42 -71.9(4)
C22 Ru2 C32 C42 132.6(5)
C62 Ru2 C32 C42 67.8(4)
C52 Ru2 C32 C42 30.9(4)
C12 Ru2 C32 C42 104.8(4)
Li Ru2 C32 C42 -143.1(4)
C22 C32 C42 C52 -1.8(8)
Ru2 C32 C42 C52 -53.9(4)
C22 C32 C42 C142 174.8(5)
Ru2 C32 C42 C142 122.8(6)
C22 C32 C42 Ru2 52.1(5)
O32A Ru2 C42 C32 -169.7(3)
O22A Ru2 C42 C32 32.5(5)
N11A Ru2 C42 C32 111.5(4)
C22 Ru2 C42 C32 -28.9(3)
C62 Ru2 C42 C32 -102.1(4)
C52 Ru2 C42 C32 -130.1(5)
C12 Ru2 C42 C32 -65.4(4)
Li Ru2 C42 C32 37.8(4)
O32A Ru2 C42 C52 -39.5(5)
O22A Ru2 C42 C52 162.7(3)
N11A Ru2 C42 C52 -118.4(4)
C22 Ru2 C42 C52 101.2(4)
C62 Ru2 C42 C52 28.0(4)
C32 Ru2 C42 C52 130.1(5)
C12 Ru2 C42 C52 64.7(4)
Li Ru2 C42 C52 168.0(4)
O32A Ru2 C42 C142 74.8(7)
O22A Ru2 C42 C142 -83.0(8)
N11A Ru2 C42 C142 -4.1(7)
C22 Ru2 C42 C142 -144.5(8)
C62 Ru2 C42 C142 142.3(8)
C52 Ru2 C42 C142 114.3(8)
C32 Ru2 C42 C142 -115.6(8)
C12 Ru2 C42 C142 179.0(7)
Li Ru2 C42 C142 -77.7(7)
C32 C42 C52 C62 2.0(8)
C142 C42 C52 C62 -174.7(6)
Ru2 C42 C52 C62 -52.6(5)
C32 C42 C52 Ru2 54.6(5)
C142 C42 C52 Ru2 -122.1(6)
O32A Ru2 C52 C62 -73.4(4)
O22A Ru2 C52 C62 26.3(12)
N11A Ru2 C52 C62 -159.8(3)
C22 Ru2 C52 C62 66.3(4)
C42 Ru2 C52 C62 134.0(6)
C32 Ru2 C52 C62 103.6(4)
C12 Ru2 C52 C62 28.8(4)
Li Ru2 C52 C62 113.7(4)
O32A Ru2 C52 C42 152.7(4)
O22A Ru2 C52 C42 -107.7(10)
N11A Ru2 C52 C42 66.2(4)
C22 Ru2 C52 C42 -67.7(4)
C62 Ru2 C52 C42 -134.0(6)
C32 Ru2 C52 C42 -30.4(4)
C12 Ru2 C52 C42 -105.2(4)
Li Ru2 C52 C42 -20.3(6)
C42 C52 C62 C12 -2.3(9)
Ru2 C52 C62 C12 -55.3(5)
C42 C52 C62 Ru2 52.9(5)
C22 C12 C62 C52 2.3(8)
C112 C12 C62 C52 177.5(5)
Ru2 C12 C62 C52 54.7(5)
C22 C12 C62 Ru2 -52.4(5)
C112 C12 C62 Ru2 122.8(6)
O32A Ru2 C62 C52 110.6(4)
O22A Ru2 C62 C52 -173.6(3)
N11A Ru2 C62 C52 31.3(5)
C22 Ru2 C62 C52 -102.9(4)
C42 Ru2 C62 C52 -28.7(4)
C32 Ru2 C62 C52 -66.2(4)
C12 Ru2 C62 C52 -132.9(6)
Li Ru2 C62 C52 -121.1(4)
O32A Ru2 C62 C12 -116.5(4)
O22A Ru2 C62 C12 -40.7(5)
N11A Ru2 C62 C12 164.2(3)
C22 Ru2 C62 C12 30.0(4)
C52 Ru2 C62 C12 132.9(6)
C42 Ru2 C62 C12 104.2(4)
C32 Ru2 C62 C12 66.7(4)
Li Ru2 C62 C12 11.8(6)
C62A N12A C22A O22A -179.5(4)
Ru3 N12A C22A O22A -9.1(6)
C62A N12A C22A C32A -2.3(7)
Ru3 N12A C22A C32A 168.0(4)
N12A C22A O22A Li -40.6(7)
C32A C22A O22A Li 142.2(5)
N12A C22A O22A Ru2 -170.5(3)
C32A C22A O22A Ru2 12.2(5)
O32A Ru2 O22A C22A -13.9(3)
N11A Ru2 O22A C22A 70.1(3)
C22 Ru2 O22A C22A -155.0(3)
C62 Ru2 O22A C22A -94.2(4)
C52 Ru2 O22A C22A -115.7(10)
C42 Ru2 O22A C22A 150.3(4)
C32 Ru2 O22A C22A 170.8(3)
C12 Ru2 O22A C22A -118.1(3)
Li Ru2 O22A C22A 141.7(4)
O32A Ru2 O22A Li -155.6(3)
N11A Ru2 O22A Li -71.6(3)
C22 Ru2 O22A Li 63.3(3)
C62 Ru2 O22A Li 124.1(3)
C52 Ru2 O22A Li 102.6(10)
C42 Ru2 O22A Li 8.6(4)
C32 Ru2 O22A Li 29.1(3)
C12 Ru2 O22A Li 100.2(3)
O22A C22A C32A O32A -0.5(7)
N12A C22A C32A O32A -177.7(4)
O22A C22A C32A C42A 178.0(5)
N12A C22A C32A C42A 0.8(8)
C42A C32A O32A Ru2 169.7(5)
C22A C32A O32A Ru2 -11.9(6)
O22A Ru2 O32A C32A 13.9(3)
N11A Ru2 O32A C32A -71.8(3)
C22 Ru2 O32A C32A 94.2(4)
C62 Ru2 O32A C32A 147.3(4)
C52 Ru2 O32A C32A -176.9(4)
C42 Ru2 O32A C32A -152.9(4)
C32 Ru2 O32A C32A 166.1(12)
C12 Ru2 O32A C32A 112.7(4)
Li Ru2 O32A C32A -1.3(4)
O32A C32A C42A C52A 179.6(5)
C22A C32A C42A C52A 1.2(8)
C32A C42A C52A C62A -1.6(9)
C42A C52A C62A N12A 0.0(10)
C22A N12A C62A C52A 1.9(8)
Ru3 N12A C62A C52A -168.9(5)
C22A N12A Ru3 O33A 142.3(4)
C62A N12A Ru3 O33A -47.4(4)
C22A N12A Ru3 O23A 62.2(4)
C62A N12A Ru3 O23A -127.4(4)
C22A N12A Ru3 C63 -24.2(5)
C62A N12A Ru3 C63 146.1(4)
C22A N12A Ru3 C23 -133.0(4)
C62A N12A Ru3 C23 37.3(5)
C22A N12A Ru3 C33 -112.5(4)
C62A N12A Ru3 C33 57.8(4)
C22A N12A Ru3 C53 -42.4(4)
C62A N12A Ru3 C53 128.0(4)
C22A N12A Ru3 C43 -76.5(4)
C62A N12A Ru3 C43 93.9(4)
C22A N12A Ru3 C13 -91.6(10)
C62A N12A Ru3 C13 78.7(10)
C22A N12A Ru3 Li 27.4(4)
C62A N12A Ru3 Li -162.3(4)
O33A Ru3 C13 C63 -154.8(3)
O23A Ru3 C13 C63 -72.5(4)
N12A Ru3 C13 C63 80.5(10)
C23 Ru3 C13 C63 130.8(5)
C33 Ru3 C13 C63 102.6(4)
C53 Ru3 C13 C63 28.5(4)
C43 Ru3 C13 C63 65.2(4)
Li Ru3 C13 C63 -35.3(4)
O33A Ru3 C13 C23 74.3(3)
O23A Ru3 C13 C23 156.7(3)
N12A Ru3 C13 C23 -50.3(10)
C63 Ru3 C13 C23 -130.8(5)
C33 Ru3 C13 C23 -28.2(3)
C53 Ru3 C13 C23 -102.3(4)
C43 Ru3 C13 C23 -65.6(3)
Li Ru3 C13 C23 -166.1(3)
O33A Ru3 C13 C113 -41.4(5)
O23A Ru3 C13 C113 40.9(5)
N12A Ru3 C13 C113 -166.1(7)
C63 Ru3 C13 C113 113.4(7)
C23 Ru3 C13 C113 -115.8(6)
C33 Ru3 C13 C113 -144.0(6)
C53 Ru3 C13 C113 141.9(6)
C43 Ru3 C13 C113 178.6(6)
Li Ru3 C13 C113 78.1(5)
C63 C13 C113 C313 129.8(6)
C23 C13 C113 C313 -48.2(8)
Ru3 C13 C113 C313 41.6(8)
C63 C13 C113 C213 -106.4(7)
C23 C13 C113 C213 75.6(7)
Ru3 C13 C113 C213 165.4(5)
C63 C13 C23 C33 1.7(8)
C113 C13 C23 C33 179.8(5)
Ru3 C13 C23 C33 54.2(5)
C63 C13 C23 Ru3 -52.4(4)
C113 C13 C23 Ru3 125.7(5)
O33A Ru3 C23 C33 116.3(3)
O23A Ru3 C23 C33 -168.8(3)
N12A Ru3 C23 C33 34.4(4)
C63 Ru3 C23 C33 -103.7(4)
C53 Ru3 C23 C33 -66.4(4)
C43 Ru3 C23 C33 -29.1(4)
C13 Ru3 C23 C33 -133.7(5)
Li Ru3 C23 C33 -109.4(5)
O33A Ru3 C23 C13 -110.0(3)
O23A Ru3 C23 C13 -35.1(4)
N12A Ru3 C23 C13 168.1(3)
C63 Ru3 C23 C13 30.0(3)
C33 Ru3 C23 C13 133.7(5)
C53 Ru3 C23 C13 67.2(4)
C43 Ru3 C23 C13 104.6(4)
Li Ru3 C23 C13 24.3(5)
C13 C23 C33 C43 -0.8(8)
Ru3 C23 C33 C43 53.6(5)
C13 C23 C33 Ru3 -54.4(5)
O33A Ru3 C33 C23 -68.8(3)
O23A Ru3 C33 C23 63.2(13)
N12A Ru3 C33 C23 -155.5(3)
C63 Ru3 C33 C23 66.1(4)
C53 Ru3 C33 C23 103.3(4)
C43 Ru3 C33 C23 133.1(6)
C13 Ru3 C33 C23 28.7(3)
Li Ru3 C33 C23 125.3(4)
O33A Ru3 C33 C43 158.1(4)
O23A Ru3 C33 C43 -69.9(13)
N12A Ru3 C33 C43 71.3(4)
C63 Ru3 C33 C43 -67.0(4)
C23 Ru3 C33 C43 -133.1(6)
C53 Ru3 C33 C43 -29.8(4)
C13 Ru3 C33 C43 -104.4(4)
Li Ru3 C33 C43 -7.8(6)
C23 C33 C43 C53 0.2(8)
Ru3 C33 C43 C53 53.4(5)
C23 C33 C43 C143 -177.0(5)
Ru3 C33 C43 C143 -123.8(6)
C23 C33 C43 Ru3 -53.1(5)
O33A Ru3 C43 C53 -165.3(3)
O23A Ru3 C43 C53 37.2(5)
N12A Ru3 C43 C53 117.6(4)
C63 Ru3 C43 C53 -28.5(4)
C23 Ru3 C43 C53 -102.6(4)
C33 Ru3 C43 C53 -131.0(6)
C13 Ru3 C43 C53 -65.3(4)
Li Ru3 C43 C53 43.9(4)
O33A Ru3 C43 C33 -34.2(6)
O23A Ru3 C43 C33 168.2(3)
N12A Ru3 C43 C33 -111.4(4)
C63 Ru3 C43 C33 102.5(4)
C23 Ru3 C43 C33 28.5(4)
C53 Ru3 C43 C33 131.0(6)
C13 Ru3 C43 C33 65.7(4)
Li Ru3 C43 C33 174.9(4)
O33A Ru3 C43 C143 79.8(7)
O23A Ru3 C43 C143 -77.7(7)
N12A Ru3 C43 C143 2.7(6)
C63 Ru3 C43 C143 -143.5(7)
C23 Ru3 C43 C143 142.5(7)
C33 Ru3 C43 C143 114.0(8)
C53 Ru3 C43 C143 -114.9(7)
C13 Ru3 C43 C143 179.7(7)
Li Ru3 C43 C143 -71.0(7)
C33 C43 C53 C63 -0.7(8)
C143 C43 C53 C63 176.5(6)
Ru3 C43 C53 C63 52.4(5)
C33 C43 C53 Ru3 -53.2(5)
C143 C43 C53 Ru3 124.0(6)
O33A Ru3 C53 C63 -49.1(15)
O23A Ru3 C53 C63 71.2(4)
N12A Ru3 C53 C63 160.5(3)
C23 Ru3 C53 C63 -66.4(4)
C33 Ru3 C53 C63 -103.3(4)
C43 Ru3 C53 C63 -133.5(6)
C13 Ru3 C53 C63 -28.6(3)
Li Ru3 C53 C63 90.9(4)
O33A Ru3 C53 C43 84.4(15)
O23A Ru3 C53 C43 -155.3(4)
N12A Ru3 C53 C43 -66.0(4)
C63 Ru3 C53 C43 133.5(6)
C23 Ru3 C53 C43 67.1(4)
C33 Ru3 C53 C43 30.3(4)
C13 Ru3 C53 C43 105.0(4)
Li Ru3 C53 C43 -135.5(4)
C43 C53 C63 C13 1.8(9)
Ru3 C53 C63 C13 55.0(5)
C43 C53 C63 Ru3 -53.2(5)
C23 C13 C63 C53 -2.2(8)
C113 C13 C63 C53 179.6(5)
Ru3 C13 C63 C53 -54.7(5)
C23 C13 C63 Ru3 52.4(4)
C113 C13 C63 Ru3 -125.7(5)
O33A Ru3 C63 C53 169.9(3)
O23A Ru3 C63 C53 -114.0(4)
N12A Ru3 C63 C53 -29.6(5)
C23 Ru3 C63 C53 103.2(4)
C33 Ru3 C63 C53 66.4(4)
C43 Ru3 C63 C53 28.5(4)
C13 Ru3 C63 C53 133.5(5)
Li Ru3 C63 C53 -80.0(4)
O33A Ru3 C63 C13 36.4(5)
O23A Ru3 C63 C13 112.5(3)
N12A Ru3 C63 C13 -163.1(3)
C23 Ru3 C63 C13 -30.3(3)
C33 Ru3 C63 C13 -67.1(4)
C53 Ru3 C63 C13 -133.5(5)
C43 Ru3 C63 C13 -105.0(4)
Li Ru3 C63 C13 146.5(4)
O31A Ru1 N13A C23A 132.5(4)
O21A Ru1 N13A C23A 52.9(4)
C31 Ru1 N13A C23A -141.6(4)
C51 Ru1 N13A C23A -31.3(6)
C21 Ru1 N13A C23A -114.0(4)
C61 Ru1 N13A C23A -45.4(5)
C41 Ru1 N13A C23A -146.3(6)
C11 Ru1 N13A C23A -75.7(4)
Li Ru1 N13A C23A 19.0(4)
O31A Ru1 N13A C63A -51.8(4)
O21A Ru1 N13A C63A -131.4(4)
C31 Ru1 N13A C63A 34.1(5)
C51 Ru1 N13A C63A 144.4(4)
C21 Ru1 N13A C63A 61.7(4)
C61 Ru1 N13A C63A 130.3(4)
C41 Ru1 N13A C63A 29.3(9)
C11 Ru1 N13A C63A 100.0(4)
Li Ru1 N13A C63A -165.3(4)
C63A N13A C23A O23A -177.3(5)
Ru1 N13A C23A O23A -1.6(7)
C63A N13A C23A C33A -0.6(7)
Ru1 N13A C23A C33A 175.0(4)
N13A C23A O23A Li -40.4(7)
C33A C23A O23A Li 142.8(5)
N13A C23A O23A Ru3 -174.1(4)
C33A C23A O23A Ru3 9.1(5)
O33A Ru3 O23A C23A -8.4(3)
N12A Ru3 O23A C23A 76.2(3)
C63 Ru3 O23A C23A -144.7(4)
C23 Ru3 O23A C23A -87.3(4)
C33 Ru3 O23A C23A -141.9(11)
C53 Ru3 O23A C23A 179.8(4)
C43 Ru3 O23A C23A 157.2(4)
C13 Ru3 O23A C23A -108.8(3)
Li Ru3 O23A C23A 146.1(5)
O33A Ru3 O23A Li -154.5(3)
N12A Ru3 O23A Li -69.9(3)
C63 Ru3 O23A Li 69.2(3)
C23 Ru3 O23A Li 126.7(4)
C33 Ru3 O23A Li 72.1(12)
C53 Ru3 O23A Li 33.8(4)
C43 Ru3 O23A Li 11.2(5)
C13 Ru3 O23A Li 105.1(3)
O23A C23A C33A O33A -3.7(7)
N13A C23A C33A O33A 179.6(5)
O23A C23A C33A C43A 174.7(5)
N13A C23A C33A C43A -1.9(8)
C43A C33A O33A Ru3 177.6(4)
C23A C33A O33A Ru3 -4.0(6)
O23A Ru3 O33A C33A 6.6(3)
N12A Ru3 O33A C33A -80.0(4)
C63 Ru3 O33A C33A 87.3(4)
C23 Ru3 O33A C33A 145.8(4)
C33 Ru3 O33A C33A -179.7(4)
C53 Ru3 O33A C33A 128.7(13)
C43 Ru3 O33A C33A -158.3(4)
C13 Ru3 O33A C33A 109.2(4)
Li Ru3 O33A C33A -9.2(4)
O33A C33A C43A C53A -178.5(5)
C23A C33A C43A C53A 3.1(8)
C33A C43A C53A C63A -1.8(9)
C43A C53A C63A N13A -0.8(9)
C23A N13A C63A C53A 2.0(8)
Ru1 N13A C63A C53A -174.0(5)
C23A O23A Li O21A 11.2(7)
Ru3 O23A Li O21A 146.9(3)
C23A O23A Li O22A -89.7(5)
Ru3 O23A Li O22A 46.1(4)
C23A O23A Li Cl 142.6(4)
Ru3 O23A Li Cl -81.6(4)
C23A O23A Li Ru3 -135.8(5)
C23A O23A Li Ru2 -63.5(7)
Ru3 O23A Li Ru2 72.2(5)
C23A O23A Li Ru1 41.2(5)
Ru3 O23A Li Ru1 176.92(15)
C21A O21A Li O23A -89.1(5)
Ru1 O21A Li O23A 50.9(4)
C21A O21A Li O22A 13.5(6)
Ru1 O21A Li O22A 153.5(2)
C21A O21A Li Cl 142.8(4)
Ru1 O21A Li Cl -77.2(4)
C21A O21A Li Ru3 -62.4(6)
Ru1 O21A Li Ru3 77.7(5)
C21A O21A Li Ru2 43.3(4)
Ru1 O21A Li Ru2 -176.65(15)
C21A O21A Li Ru1 -140.0(5)
C22A O22A Li O23A 17.3(7)
Ru2 O22A Li O23A 149.1(3)
C22A O22A Li O21A -82.5(5)
Ru2 O22A Li O21A 49.2(3)
C22A O22A Li Cl 145.0(4)
Ru2 O22A Li Cl -83.2(4)
C22A O22A Li Ru3 46.0(5)
Ru2 O22A Li Ru3 177.76(14)
C22A O22A Li Ru2 -131.8(5)
C22A O22A Li Ru1 -60.8(7)
Ru2 O22A Li Ru1 71.0(4)
O33A Ru3 Li O23A 27.2(3)
N12A Ru3 Li O23A 104.0(3)
C63 Ru3 Li O23A -107.6(3)
C23 Ru3 Li O23A -102.2(4)
C33 Ru3 Li O23A -167.4(3)
C53 Ru3 Li O23A -146.3(4)
C43 Ru3 Li O23A -172.4(3)
C13 Ru3 Li O23A -86.4(3)
O33A Ru3 Li O21A -17.1(5)
O23A Ru3 Li O21A -44.3(4)
N12A Ru3 Li O21A 59.7(5)
C63 Ru3 Li O21A -152.0(5)
C23 Ru3 Li O21A -146.5(4)
C33 Ru3 Li O21A 148.2(4)
C53 Ru3 Li O21A 169.4(5)
C43 Ru3 Li O21A 143.3(5)
C13 Ru3 Li O21A -130.8(5)
O33A Ru3 Li O22A -105.2(2)
O23A Ru3 Li O22A -132.4(4)
N12A Ru3 Li O22A -28.4(2)
C63 Ru3 Li O22A 119.9(3)
C23 Ru3 Li O22A 125.4(4)
C33 Ru3 Li O22A 60.1(4)
C53 Ru3 Li O22A 81.3(3)
C43 Ru3 Li O22A 55.2(3)
C13 Ru3 Li O22A 141.1(3)
O33A Ru3 Li Cl 140.8(2)
O23A Ru3 Li Cl 113.6(4)
N12A Ru3 Li Cl -142.4(3)
C63 Ru3 Li Cl 6.0(3)
C23 Ru3 Li Cl 11.4(5)
C33 Ru3 Li Cl -53.8(5)
C53 Ru3 Li Cl -32.7(3)
C43 Ru3 Li Cl -58.8(3)
C13 Ru3 Li Cl 27.2(3)
O33A Ru3 Li Ru2 -103.7(2)
O23A Ru3 Li Ru2 -130.9(4)
N12A Ru3 Li Ru2 -26.9(2)
C63 Ru3 Li Ru2 121.5(3)
C23 Ru3 Li Ru2 126.9(3)
C33 Ru3 Li Ru2 61.7(4)
C53 Ru3 Li Ru2 82.8(3)
C43 Ru3 Li Ru2 56.7(3)
C13 Ru3 Li Ru2 142.7(2)
O33A Ru3 Li Ru1 24.0(3)
O23A Ru3 Li Ru1 -3.23(16)
N12A Ru3 Li Ru1 100.8(3)
C63 Ru3 Li Ru1 -110.8(3)
C23 Ru3 Li Ru1 -105.4(4)
C33 Ru3 Li Ru1 -170.6(3)
C53 Ru3 Li Ru1 -149.5(3)
C43 Ru3 Li Ru1 -175.6(3)
C13 Ru3 Li Ru1 -89.7(3)
O32A Ru2 Li O23A -17.3(5)
O22A Ru2 Li O23A -43.4(4)
N11A Ru2 Li O23A 58.6(5)
C22 Ru2 Li O23A -156.5(5)
C62 Ru2 Li O23A -139.2(5)
C52 Ru2 Li O23A 155.2(4)
C42 Ru2 Li O23A 142.0(5)
C32 Ru2 Li O23A 164.8(5)
C12 Ru2 Li O23A -131.8(5)
O32A Ru2 Li O21A -102.7(3)
O22A Ru2 Li O21A -128.7(4)
N11A Ru2 Li O21A -26.8(2)
C22 Ru2 Li O21A 118.1(3)
C62 Ru2 Li O21A 135.4(3)
C52 Ru2 Li O21A 69.8(5)
C42 Ru2 Li O21A 56.7(3)
C32 Ru2 Li O21A 79.5(3)
C12 Ru2 Li O21A 142.8(3)
O32A Ru2 Li O22A 26.0(3)
N11A Ru2 Li O22A 101.9(3)
C22 Ru2 Li O22A -113.2(3)
C62 Ru2 Li O22A -95.8(4)
C52 Ru2 Li O22A -161.5(3)
C42 Ru2 Li O22A -174.6(3)
C32 Ru2 Li O22A -151.8(3)
C12 Ru2 Li O22A -88.4(3)
O32A Ru2 Li Cl 138.4(2)
O22A Ru2 Li Cl 112.4(4)
N11A Ru2 Li Cl -145.6(3)
C22 Ru2 Li Cl -0.8(3)
C62 Ru2 Li Cl 16.6(5)
C52 Ru2 Li Cl -49.1(5)
C42 Ru2 Li Cl -62.2(3)
C32 Ru2 Li Cl -39.4(3)
C12 Ru2 Li Cl 24.0(3)
O32A Ru2 Li Ru3 23.7(3)
O22A Ru2 Li Ru3 -2.33(15)
N11A Ru2 Li Ru3 99.6(2)
C22 Ru2 Li Ru3 -115.5(3)
C62 Ru2 Li Ru3 -98.2(4)
C52 Ru2 Li Ru3 -163.8(3)
C42 Ru2 Li Ru3 -176.9(2)
C32 Ru2 Li Ru3 -154.2(3)
C12 Ru2 Li Ru3 -90.8(3)
O32A Ru2 Li Ru1 -104.9(2)
O22A Ru2 Li Ru1 -130.9(4)
N11A Ru2 Li Ru1 -29.0(2)
C22 Ru2 Li Ru1 115.9(3)
C62 Ru2 Li Ru1 133.2(3)
C52 Ru2 Li Ru1 67.6(4)
C42 Ru2 Li Ru1 54.5(3)
C32 Ru2 Li Ru1 77.2(3)
C12 Ru2 Li Ru1 140.6(2)
O31A Ru1 Li O23A -99.1(3)
O21A Ru1 Li O23A -126.8(4)
N13A Ru1 Li O23A -22.6(2)
C31 Ru1 Li O23A 119.2(4)
C51 Ru1 Li O23A 136.5(3)
C21 Ru1 Li O23A 62.6(4)
C61 Ru1 Li O23A 99.7(3)
C41 Ru1 Li O23A 152.4(3)
C11 Ru1 Li O23A 68.5(3)
O31A Ru1 Li O21A 27.7(3)
N13A Ru1 Li O21A 104.2(3)
C31 Ru1 Li O21A -114.0(5)
C51 Ru1 Li O21A -96.7(3)
C21 Ru1 Li O21A -170.6(3)
C61 Ru1 Li O21A -133.5(3)
C41 Ru1 Li O21A -80.8(3)
C11 Ru1 Li O21A -164.7(3)
O31A Ru1 Li O22A -8.7(5)
O21A Ru1 Li O22A -36.4(4)
N13A Ru1 Li O22A 67.9(5)
C31 Ru1 Li O22A -150.4(4)
C51 Ru1 Li O22A -133.0(5)
C21 Ru1 Li O22A 153.0(4)
C61 Ru1 Li O22A -169.9(5)
C41 Ru1 Li O22A -117.1(5)
C11 Ru1 Li O22A 159.0(5)
O31A Ru1 Li Cl 147.3(2)
O21A Ru1 Li Cl 119.7(4)
N13A Ru1 Li Cl -136.1(3)
C31 Ru1 Li Cl 5.6(6)
C51 Ru1 Li Cl 23.0(3)
C21 Ru1 Li Cl -51.0(4)
C61 Ru1 Li Cl -13.8(3)
C41 Ru1 Li Cl 38.9(4)
C11 Ru1 Li Cl -45.0(3)
O31A Ru1 Li Ru3 -97.0(3)
O21A Ru1 Li Ru3 -124.6(4)
N13A Ru1 Li Ru3 -20.4(2)
C31 Ru1 Li Ru3 121.3(4)
C51 Ru1 Li Ru3 138.7(3)
C21 Ru1 Li Ru3 64.7(4)
C61 Ru1 Li Ru3 101.8(3)
C41 Ru1 Li Ru3 154.6(2)
C11 Ru1 Li Ru3 70.7(3)
O31A Ru1 Li Ru2 31.1(3)
O21A Ru1 Li Ru2 3.45(15)
N13A Ru1 Li Ru2 107.7(3)
C31 Ru1 Li Ru2 -110.6(5)
C51 Ru1 Li Ru2 -93.2(3)
C21 Ru1 Li Ru2 -167.2(2)
C61 Ru1 Li Ru2 -130.1(3)
C41 Ru1 Li Ru2 -77.3(3)
C11 Ru1 Li Ru2 -161.2(2)
C6A C1A C2A C3A -0.2(12)
C7A C1A C2A C3A -176.8(9)
C1A C2A C3A C4A -0.1(14)
C2A C3A C4A C5A 0.9(16)
C3A C4A C5A C6A -1.4(18)
C4A C5A C6A C1A 1.1(16)
C2A C1A C6A C5A -0.3(13)
C7A C1A C6A C5A 176.5(9)
C6B C1B C2B C3B -2.2(19)
C7B C1B C2B C3B 176.3(11)
C1B C2B C3B C4B 2.5(19)
C2B C3B C4B C5B -1(2)
C3B C4B C5B C6B -1(3)
C2B C1B C6B C5B 0(2)
C7B C1B C6B C5B -178.3(14)
C4B C5B C6B C1B 2(3)
